data_7101584
loop_
_publ_author_name
J.Zaleski
'Tillmann Kopke'
'Maren Pink'

_publ_section_title
;Elucidation of the extraordinary 4-membered pyrrole
ring-contracted azeteoporphyrinoid as an intermediate in chlorin
oxidation
;
_journal_issue 47
_journal_name_full 'Chemical Communications'
_journal_paper_doi 10.1039/b611567e
_journal_year 2006
_chemical_formula_sum 'C43 H26 N4 Ni O'
_chemical_formula_weight 673.39
_chemical_name_systematic
;
?
;
_space_group_IT_number 14
_symmetry_cell_setting monoclinic
_symmetry_space_group_name_Hall '-P 2ybc'
_symmetry_space_group_name_H-M 'P 1 21/c 1'
_atom_sites_solution_hydrogens geom
_atom_sites_solution_primary direct
_atom_sites_solution_secondary difmap
_audit_creation_method SHELXL-97
_cell_angle_alpha 90.00
_cell_angle_beta 119.585(2)
_cell_angle_gamma 90.00
_cell_formula_units_Z 4
_cell_length_a 14.6193(14)
_cell_length_b 16.3787(15)
_cell_length_c 14.8341(14)
_cell_measurement_reflns_used 8991
_cell_measurement_temperature 130(2)
_cell_measurement_theta_max 26.3
_cell_measurement_theta_min 2.5
_cell_volume 3088.9(5)
_computing_cell_refinement 'SAINT (Bruker, 2003)'
_computing_data_collection 'SMART (Bruker, 2001)'
_computing_data_reduction 'SAINT (Bruker, 2003)'
_computing_molecular_graphics 'SHELXTL (Bruker, 2003), XTEL (loc. libr.)'
_computing_publication_material 'SHELXTL (Bruker, 2003)'
_computing_structure_refinement 'SHELXL-97 (Sheldrick, 1997)'
_computing_structure_solution 'SIR-92 (Altomare, 1993)'
_diffrn_ambient_temperature 130(2)
_diffrn_detector 'CCD area detector'
_diffrn_detector_area_resol_mean 44.52
_diffrn_detector_type 'Bruker SMART 6000'
_diffrn_measured_fraction_theta_full 0.993
_diffrn_measured_fraction_theta_max 0.993
_diffrn_measurement_details '0.30 degree frames measured for 20 seconds each'
_diffrn_measurement_device 'three-circle goniometer with fixed chi'
_diffrn_measurement_device_type 'Bruker Platform goniometer'
_diffrn_measurement_method \w-scans
_diffrn_radiation_monochromator graphite
_diffrn_radiation_source 'fine-focus sealed tube'
_diffrn_radiation_type MoK\a
_diffrn_radiation_wavelength 0.71073
_diffrn_reflns_av_R_equivalents 0.0453
_diffrn_reflns_av_sigmaI/netI 0.0273
_diffrn_reflns_limit_h_max 18
_diffrn_reflns_limit_h_min -18
_diffrn_reflns_limit_k_max 20
_diffrn_reflns_limit_k_min -20
_diffrn_reflns_limit_l_max 18
_diffrn_reflns_limit_l_min -18
_diffrn_reflns_number 42768
_diffrn_reflns_theta_full 26.46
_diffrn_reflns_theta_max 26.46
_diffrn_reflns_theta_min 1.60
_diffrn_standards_decay_% 0.0
_diffrn_standards_interval_time 808
_diffrn_standards_number 160
_exptl_absorpt_coefficient_mu 0.672
_exptl_absorpt_correction_T_max 0.9001
_exptl_absorpt_correction_T_min 0.8773
_exptl_absorpt_correction_type multi-scan
_exptl_absorpt_process_details 'SADABS, R. Blessing; 1995'
_exptl_crystal_colour dark
_exptl_crystal_density_diffrn 1.448
_exptl_crystal_density_method 'not measured'
_exptl_crystal_description plate
_exptl_crystal_F_000 1392
_exptl_crystal_size_max 0.20
_exptl_crystal_size_mid 0.20
_exptl_crystal_size_min 0.16
_refine_diff_density_max 0.512
_refine_diff_density_min -0.571
_refine_diff_density_rms 0.058
_refine_ls_extinction_method none
_refine_ls_goodness_of_fit_ref 1.080
_refine_ls_hydrogen_treatment riding
_refine_ls_matrix_type full
_refine_ls_number_parameters 487
_refine_ls_number_reflns 6345
_refine_ls_number_restraints 1
_refine_ls_restrained_S_all 1.080
_refine_ls_R_factor_all 0.0488
_refine_ls_R_factor_gt 0.0400
_refine_ls_shift/su_max 0.001
_refine_ls_shift/su_mean 0.000
_refine_ls_structure_factor_coef Fsqd
_refine_ls_weighting_details 'calc w=1/[\s^2^(Fo^2^)+(0.0340P)^2^+3.0846P] where P=(Fo^2^+2Fc^2^)/3'
_refine_ls_weighting_scheme calc
_refine_ls_wR_factor_gt 0.0962
_refine_ls_wR_factor_ref 0.1010
_reflns_number_gt 5431
_reflns_number_total 6345
_reflns_threshold_expression >2sigma(I)
_cod_data_source_file b611567e.txt
_cod_original_sg_symbol_H-M P2(1)/c
_cod_database_code 7101584

loop_
_symmetry_equiv_pos_as_xyz
'x, y, z'
'-x, y+1/2, -z+1/2'
'-x, -y, -z'
'x, -y-1/2, z-1/2'

loop_
_atom_site_label
_atom_site_type_symbol
_atom_site_fract_x
_atom_site_fract_y
_atom_site_fract_z
_atom_site_U_iso_or_equiv
_atom_site_adp_type
_atom_site_occupancy
_atom_site_symmetry_multiplicity
_atom_site_calc_flag
_atom_site_refinement_flags
_atom_site_disorder_assembly
_atom_site_disorder_group
Ni1 Ni 0.93810(2) 0.619278(16) 0.62630(2) 0.02657(9) Uani 1 1 d . A .
N1 N 1.00911(14) 0.63413(11) 0.77471(15) 0.0277(4) Uani 1 1 d . . .
N2 N 0.80291(14) 0.61676(10) 0.61872(13) 0.0259(4) Uani 1 1 d . . .
N3 N 0.87420(15) 0.60251(11) 0.47929(16) 0.0302(4) Uani 1 1 d . . .
N4 N 1.06924(16) 0.62573(11) 0.63241(14) 0.0305(4) Uani 1 1 d . . .
C1 C 1.11468(17) 0.64672(13) 0.84317(17) 0.0279(5) Uani 1 1 d . A .
C2 C 1.1349(3) 0.65874(16) 0.9482(2) 0.0274(6) Uani 0.850(5) 1 d P A 1
H2 H 1.2011 0.6688 1.0079 0.033 Uiso 0.850(5) 1 calc PR A 1
C3 C 1.0401(3) 0.65270(16) 0.9444(2) 0.0274(6) Uani 0.850(5) 1 d P A 1
H3 H 1.0270 0.6578 1.0008 0.033 Uiso 0.850(5) 1 calc PR A 1
O3D O 1.1121(11) 0.6537(8) 1.0016(11) 0.044(4) Uani 0.150(5) 1 d P A 2
C2D C 1.0788(16) 0.6451(10) 0.9194(14) 0.0274(6) Uani 0.150(5) 1 d P A 2
C4 C 0.96351(17) 0.63690(13) 0.83712(16) 0.0270(4) Uani 1 1 d . A .
C5 C 0.85740(17) 0.63009(12) 0.80405(16) 0.0248(4) Uani 1 1 d . . .
C6 C 0.78163(17) 0.62141(13) 0.69950(16) 0.0266(4) Uani 1 1 d . A .
C7 C 0.67120(18) 0.61130(15) 0.66265(19) 0.0350(5) Uani 1 1 d . . .
H7 H 0.6376 0.6124 0.7034 0.042 Uiso 1 1 calc R A .
C8 C 0.62437(19) 0.59997(15) 0.55964(19) 0.0355(5) Uani 1 1 d . A .
H8 H 0.5515 0.5913 0.5139 0.043 Uiso 1 1 calc R . .
C9 C 0.70518(17) 0.60352(13) 0.53171(16) 0.0273(4) Uani 1 1 d . A .
C10 C 0.68755(17) 0.59065(13) 0.43118(16) 0.0263(4) Uani 1 1 d . . .
C11 C 0.76860(18) 0.58871(13) 0.40903(17) 0.0290(5) Uani 1 1 d . A .
C12 C 0.7483(4) 0.57305(19) 0.3032(3) 0.0251(8) Uani 0.739(7) 1 d P A 1
H12 H 0.6825 0.5621 0.2433 0.030 Uiso 0.739(7) 1 calc PR A 1
C13 C 0.8454(3) 0.57780(19) 0.3099(3) 0.0246(8) Uani 0.739(7) 1 d P A 1
H13 H 0.8607 0.5691 0.2555 0.029 Uiso 0.739(7) 1 calc PR A 1
O13D O 0.7740(7) 0.5708(5) 0.2544(7) 0.047(3) Uani 0.261(7) 1 d P A 2
C12D C 0.8113(13) 0.5841(6) 0.3385(10) 0.033(3) Uani 0.261(7) 1 d P A 2
C14 C 0.92065(17) 0.59908(13) 0.41806(17) 0.0276(5) Uani 1 1 d . A .
C15 C 1.02636(16) 0.61423(12) 0.44976(16) 0.0240(4) Uani 1 1 d . . .
C16 C 1.09432(17) 0.62650(13) 0.55345(17) 0.0277(5) Uani 1 1 d . A .
C17 C 1.2103(6) 0.6507(4) 0.5913(6) 0.0261(16) Uani 0.411(6) 1 d P A 1
H17 H 1.2416 0.6593 0.5492 0.031 Uiso 0.411(6) 1 calc PR A 1
C18 C 1.2586(5) 0.6574(3) 0.6962(5) 0.0255(15) Uani 0.411(6) 1 d P A 1
H18 H 1.3300 0.6694 0.7443 0.031 Uiso 0.411(6) 1 calc PR A 1
C17D C 1.2024(4) 0.6420(3) 0.6344(5) 0.0273(11) Uani 0.589(6) 1 d P A 2
O18D O 1.2830(3) 0.65584(17) 0.6362(2) 0.0335(10) Uani 0.589(6) 1 d P A 2
C19 C 1.16826(18) 0.64064(13) 0.71543(18) 0.0299(5) Uani 1 1 d . A .
C20 C 1.19446(17) 0.64975(13) 0.81708(17) 0.0271(4) Uani 1 1 d . . .
C21 C 0.82354(16) 0.62977(13) 0.88404(16) 0.0254(4) Uani 1 1 d . A .
C22 C 0.85283(17) 0.56518(13) 0.95439(16) 0.0286(5) Uani 1 1 d . . .
H22 H 0.8939 0.5217 0.9508 0.034 Uiso 1 1 calc R A .
C23 C 0.82253(18) 0.56387(14) 1.02951(17) 0.0325(5) Uani 1 1 d . A .
H23 H 0.8428 0.5196 1.0769 0.039 Uiso 1 1 calc R . .
C24 C 0.76304(18) 0.62686(15) 1.03528(17) 0.0327(5) Uani 1 1 d . . .
H24 H 0.7421 0.6259 1.0866 0.039 Uiso 1 1 calc R A .
C25 C 0.73396(19) 0.69121(14) 0.96656(18) 0.0337(5) Uani 1 1 d . A .
H25 H 0.6931 0.7346 0.9709 0.040 Uiso 1 1 calc R . .
C26 C 0.76386(18) 0.69311(14) 0.89126(17) 0.0312(5) Uani 1 1 d . . .
H26 H 0.7436 0.7378 0.8444 0.037 Uiso 1 1 calc R A .
C27 C 0.57720(17) 0.58070(14) 0.34454(16) 0.0286(5) Uani 1 1 d . A .
C28 C 0.5438(2) 0.50865(16) 0.28811(19) 0.0409(6) Uani 1 1 d . . .
H28 H 0.5910 0.4639 0.3062 0.049 Uiso 1 1 calc R A .
C29 C 0.4417(2) 0.50145(17) 0.2052(2) 0.0472(7) Uani 1 1 d . A .
H29 H 0.4197 0.4519 0.1670 0.057 Uiso 1 1 calc R . .
C30 C 0.3731(2) 0.56566(17) 0.1786(2) 0.0460(7) Uani 1 1 d . . .
H30 H 0.3039 0.5610 0.1213 0.055 Uiso 1 1 calc R A .
C31 C 0.4041(2) 0.63670(17) 0.2349(2) 0.0454(6) Uani 1 1 d . A .
H31 H 0.3561 0.6809 0.2169 0.055 Uiso 1 1 calc R . .
C32 C 0.50536(18) 0.64432(15) 0.3178(2) 0.0375(5) Uani 1 1 d . . .
H32 H 0.5259 0.6935 0.3567 0.045 Uiso 1 1 calc R A .
C33 C 1.06446(17) 0.61829(12) 0.37315(16) 0.0259(4) Uani 1 1 d . A .
C34 C 1.01051(19) 0.66452(13) 0.28280(16) 0.0298(5) Uani 1 1 d . . .
H34 H 0.9485 0.6932 0.2693 0.036 Uiso 1 1 calc R A .
C35 C 1.0474(2) 0.66880(14) 0.21231(18) 0.0350(5) Uani 1 1 d . A .
H35 H 1.0100 0.7000 0.1507 0.042 Uiso 1 1 calc R . .
C36 C 1.1378(2) 0.62814(14) 0.2314(2) 0.0398(6) Uani 1 1 d . . .
H36 H 1.1626 0.6312 0.1832 0.048 Uiso 1 1 calc R A .
C37 C 1.1925(2) 0.58253(15) 0.3218(2) 0.0408(6) Uani 1 1 d . A .
H37 H 1.2552 0.5548 0.3357 0.049 Uiso 1 1 calc R . .
C38 C 1.15567(19) 0.57763(14) 0.39149(19) 0.0336(5) Uani 1 1 d . . .
H38 H 1.1932 0.5460 0.4528 0.040 Uiso 1 1 calc R A .
C39 C 1.30615(18) 0.66394(14) 0.89814(19) 0.0335(5) Uani 1 1 d . A .
C40 C 1.3832(2) 0.60730(18) 0.9146(3) 0.0585(9) Uani 1 1 d . . .
H40 H 1.3652 0.5593 0.8734 0.070 Uiso 1 1 calc R A .
C41 C 1.4869(2) 0.62038(19) 0.9913(3) 0.0721(11) Uani 1 1 d . A .
H41 H 1.5390 0.5807 1.0028 0.087 Uiso 1 1 calc R . .
C42 C 1.5147(2) 0.68976(18) 1.0504(3) 0.0558(8) Uani 1 1 d . . .
H42 H 1.5858 0.6985 1.1023 0.067 Uiso 1 1 calc R A .
C43 C 1.4389(2) 0.74689(17) 1.0342(2) 0.0459(6) Uani 1 1 d . A .
H43 H 1.4576 0.7951 1.0752 0.055 Uiso 1 1 calc R . .
C44 C 1.33531(19) 0.73415(15) 0.9583(2) 0.0385(6) Uani 1 1 d . . .
H44 H 1.2836 0.7740 0.9472 0.046 Uiso 1 1 calc R A .

loop_
_atom_site_aniso_label
_atom_site_aniso_U_11
_atom_site_aniso_U_22
_atom_site_aniso_U_33
_atom_site_aniso_U_23
_atom_site_aniso_U_13
_atom_site_aniso_U_12
Ni1 0.02930(16) 0.02290(15) 0.02792(16) 0.00226(11) 0.01443(12) 0.00212(11)
N1 0.0233(9) 0.0257(9) 0.0342(10) 0.0045(8) 0.0143(8) 0.0013(7)
N2 0.0280(9) 0.0251(9) 0.0219(9) 0.0010(7) 0.0103(7) 0.0030(7)
N3 0.0300(10) 0.0234(9) 0.0416(11) 0.0034(8) 0.0211(9) 0.0014(7)
N4 0.0426(11) 0.0252(9) 0.0232(9) 0.0035(7) 0.0157(8) 0.0072(8)
C1 0.0277(11) 0.0239(10) 0.0313(11) 0.0044(9) 0.0139(9) 0.0027(8)
C2 0.0237(14) 0.0302(10) 0.0244(10) -0.0001(7) 0.0089(10) -0.0032(8)
C3 0.0237(14) 0.0302(10) 0.0244(10) -0.0001(7) 0.0089(10) -0.0032(8)
O3D 0.037(8) 0.051(8) 0.047(9) 0.007(6) 0.025(8) -0.001(6)
C2D 0.0237(14) 0.0302(10) 0.0244(10) -0.0001(7) 0.0089(10) -0.0032(8)
C4 0.0286(11) 0.0246(10) 0.0254(11) 0.0031(8) 0.0115(9) 0.0008(8)
C5 0.0280(11) 0.0211(10) 0.0246(10) 0.0014(8) 0.0124(9) 0.0022(8)
C6 0.0267(11) 0.0261(11) 0.0253(10) 0.0001(8) 0.0114(9) 0.0038(8)
C7 0.0305(12) 0.0402(13) 0.0333(12) -0.0026(10) 0.0148(10) 0.0042(10)
C8 0.0264(12) 0.0412(13) 0.0331(12) -0.0006(10) 0.0102(10) 0.0045(10)
C9 0.0267(11) 0.0275(11) 0.0243(10) 0.0014(8) 0.0100(9) 0.0042(8)
C10 0.0271(11) 0.0245(10) 0.0233(10) 0.0019(8) 0.0094(9) 0.0028(8)
C11 0.0321(12) 0.0228(10) 0.0318(12) 0.0036(9) 0.0156(10) 0.0031(9)
C12 0.025(2) 0.0283(16) 0.0199(17) -0.0001(12) 0.0094(16) -0.0033(14)
C13 0.026(2) 0.0274(16) 0.0193(17) -0.0008(12) 0.0100(18) -0.0035(13)
O13D 0.041(6) 0.057(5) 0.042(5) -0.004(4) 0.020(5) -0.010(4)
C12D 0.034(7) 0.031(5) 0.038(7) 0.004(4) 0.020(7) 0.001(5)
C14 0.0295(11) 0.0208(10) 0.0308(11) 0.0024(8) 0.0136(10) 0.0015(8)
C15 0.0274(11) 0.0208(10) 0.0222(10) 0.0020(8) 0.0110(9) 0.0015(8)
C16 0.0317(11) 0.0252(11) 0.0255(11) 0.0030(8) 0.0136(9) 0.0074(9)
C17 0.019(4) 0.034(3) 0.022(4) 0.002(3) 0.009(3) 0.001(2)
C18 0.021(3) 0.031(3) 0.020(3) 0.001(2) 0.006(3) 0.000(2)
C17D 0.028(3) 0.026(2) 0.030(3) 0.002(2) 0.016(3) 0.0030(17)
O18D 0.029(2) 0.0411(17) 0.0310(18) -0.0016(12) 0.0152(16) -0.0024(12)
C19 0.0340(12) 0.0265(11) 0.0339(12) 0.0063(9) 0.0204(10) 0.0080(9)
C20 0.0237(10) 0.0239(10) 0.0317(11) 0.0002(9) 0.0121(9) 0.0008(8)
C21 0.0247(10) 0.0261(10) 0.0218(10) -0.0026(8) 0.0089(8) -0.0015(8)
C22 0.0313(11) 0.0272(11) 0.0244(11) -0.0003(8) 0.0116(9) 0.0038(9)
C23 0.0370(13) 0.0326(12) 0.0247(11) 0.0032(9) 0.0129(10) 0.0013(10)
C24 0.0325(12) 0.0408(13) 0.0263(11) -0.0040(10) 0.0157(10) -0.0010(10)
C25 0.0363(13) 0.0340(12) 0.0312(12) -0.0034(10) 0.0169(10) 0.0058(10)
C26 0.0361(12) 0.0278(11) 0.0279(11) 0.0025(9) 0.0144(10) 0.0061(9)
C27 0.0282(11) 0.0317(12) 0.0220(10) 0.0020(9) 0.0093(9) 0.0012(9)
C28 0.0432(14) 0.0353(13) 0.0313(13) -0.0022(10) 0.0084(11) 0.0068(11)
C29 0.0476(15) 0.0426(15) 0.0338(14) -0.0080(11) 0.0066(12) -0.0061(12)
C30 0.0325(13) 0.0498(16) 0.0359(14) 0.0043(12) 0.0018(11) -0.0049(11)
C31 0.0284(13) 0.0428(15) 0.0500(16) 0.0047(12) 0.0079(12) 0.0045(11)
C32 0.0292(12) 0.0332(12) 0.0400(13) -0.0031(10) 0.0094(11) 0.0006(10)
C33 0.0319(11) 0.0214(10) 0.0250(10) -0.0030(8) 0.0144(9) -0.0023(8)
C34 0.0382(12) 0.0253(11) 0.0234(11) -0.0022(8) 0.0134(10) 0.0017(9)
C35 0.0523(15) 0.0285(11) 0.0248(11) 0.0003(9) 0.0195(11) -0.0018(10)
C36 0.0625(17) 0.0303(12) 0.0435(14) -0.0044(10) 0.0392(14) -0.0050(11)
C37 0.0507(15) 0.0324(13) 0.0549(16) 0.0050(11) 0.0380(14) 0.0077(11)
C38 0.0403(13) 0.0259(11) 0.0387(13) 0.0072(9) 0.0227(11) 0.0057(10)
C39 0.0236(11) 0.0316(12) 0.0410(13) -0.0017(10) 0.0125(10) 0.0004(9)
C40 0.0289(14) 0.0405(15) 0.088(2) -0.0247(15) 0.0148(15) 0.0013(11)
C41 0.0251(14) 0.0503(18) 0.113(3) -0.0226(18) 0.0125(16) 0.0067(12)
C42 0.0241(13) 0.0511(17) 0.071(2) -0.0106(15) 0.0074(13) -0.0051(12)
C43 0.0363(14) 0.0402(14) 0.0538(17) -0.0119(12) 0.0166(13) -0.0075(11)
C44 0.0301(12) 0.0346(13) 0.0473(15) -0.0053(11) 0.0164(11) 0.0013(10)

loop_
_atom_type_symbol
_atom_type_description
_atom_type_scat_dispersion_real
_atom_type_scat_dispersion_imag
_atom_type_scat_source
C C 0.0033 0.0016 'International Tables Vol C Tables 4.2.6.8 and 6.1.1.4'
H H 0.0000 0.0000 'International Tables Vol C Tables 4.2.6.8 and 6.1.1.4'
N N 0.0061 0.0033 'International Tables Vol C Tables 4.2.6.8 and 6.1.1.4'
O O 0.0106 0.0060 'International Tables Vol C Tables 4.2.6.8 and 6.1.1.4'
Ni Ni 0.3393 1.1124 'International Tables Vol C Tables 4.2.6.8 and 6.1.1.4'

loop_
_geom_angle_atom_site_label_1
_geom_angle_atom_site_label_2
_geom_angle_atom_site_label_3
_geom_angle
N4 Ni1 N3 88.60(8)
N4 Ni1 N2 177.94(8)
N3 Ni1 N2 91.19(8)
N4 Ni1 N1 88.66(8)
N3 Ni1 N1 177.03(8)
N2 Ni1 N1 91.59(7)
C1 N1 C4 103.64(18)
C1 N1 C2D 50.6(7)
C4 N1 C2D 53.1(7)
C1 N1 Ni1 129.32(15)
C4 N1 Ni1 127.01(14)
C2D N1 Ni1 178.2(5)
C6 N2 C9 104.22(18)
C6 N2 Ni1 127.82(14)
C9 N2 Ni1 127.79(15)
C14 N3 C11 103.03(19)
C14 N3 C12D 51.7(5)
C11 N3 C12D 51.4(5)
C14 N3 Ni1 129.22(15)
C11 N3 Ni1 127.73(15)
C12D N3 Ni1 178.6(4)
C19 N4 C16 98.81(18)
C19 N4 Ni1 130.41(15)
C16 N4 Ni1 130.40(15)
C19 N4 C17D 50.5(2)
C16 N4 C17D 48.3(2)
Ni1 N4 C17D 175.11(17)
N1 C1 C20 125.7(2)
N1 C1 C2 111.8(2)
C20 C1 C2 122.5(2)
N1 C1 C2D 82.5(8)
C20 C1 C2D 151.7(8)
C2 C1 C2D 29.7(7)
C3 C2 C1 106.4(3)
C3 C2 H2 126.8
C1 C2 H2 126.8
C2 C3 C4 106.1(3)
C2 C3 H3 126.9
C4 C3 H3 126.9
O3D C2D C1 138(2)
O3D C2D C4 128(2)
C1 C2D C4 93.4(10)
O3D C2D N1 175(2)
C1 C2D N1 46.9(5)
C4 C2D N1 46.6(5)
C5 C4 N1 126.0(2)
C5 C4 C3 121.9(2)
N1 C4 C3 112.0(2)
C5 C4 C2D 153.7(8)
N1 C4 C2D 80.2(8)
C3 C4 C2D 32.1(7)
C4 C5 C6 122.5(2)
C4 C5 C21 118.19(19)
C6 C5 C21 119.26(19)
N2 C6 C5 125.0(2)
N2 C6 C7 110.85(19)
C5 C6 C7 124.1(2)
C8 C7 C6 107.1(2)
C8 C7 H7 126.4
C6 C7 H7 126.4
C7 C8 C9 107.1(2)
C7 C8 H8 126.5
C9 C8 H8 126.5
N2 C9 C10 125.3(2)
N2 C9 C8 110.73(19)
C10 C9 C8 123.9(2)
C11 C10 C9 122.0(2)
C11 C10 C27 118.9(2)
C9 C10 C27 119.1(2)
C10 C11 N3 125.8(2)
C10 C11 C12D 153.4(6)
N3 C11 C12D 80.6(6)
C10 C11 C12 121.0(3)
N3 C11 C12 113.2(2)
C12D C11 C12 32.7(5)
C13 C12 C11 104.8(4)
C13 C12 H12 127.6
C11 C12 H12 127.6
C12 C13 C14 106.4(4)
C12 C13 H13 126.8
C14 C13 H13 126.8
O13D C12D C11 132.0(17)
O13D C12D C14 132.4(17)
C11 C12D C14 95.6(7)
O13D C12D N3 178.0(9)
C11 C12D N3 48.0(4)
C14 C12D N3 47.5(4)
N3 C14 C15 126.4(2)
N3 C14 C12D 80.8(6)
C15 C14 C12D 152.4(6)
N3 C14 C13 112.4(2)
C15 C14 C13 121.1(3)
C12D C14 C13 31.8(5)
C16 C15 C14 118.1(2)
C16 C15 C33 120.69(19)
C14 C15 C33 121.17(19)
C15 C16 N4 126.7(2)
C15 C16 C17D 147.0(3)
N4 C16 C17D 86.4(3)
C15 C16 C17 120.0(3)
N4 C16 C17 113.1(3)
C17D C16 C17 27.4(2)
C18 C17 C16 107.0(7)
C18 C17 H17 126.5
C16 C17 H17 126.5
C17 C18 C19 101.1(6)
C17 C18 H18 129.4
C19 C18 H18 129.4
O18D C17D C16 135.3(6)
O18D C17D C19 134.3(6)
C16 C17D C19 90.2(3)
O18D C17D N4 176.8(4)
C16 C17D N4 45.32(17)
C19 C17D N4 44.89(17)
C20 C19 N4 126.9(2)
C20 C19 C18 113.2(3)
N4 C19 C18 119.6(3)
C20 C19 C17D 148.4(3)
N4 C19 C17D 84.6(3)
C18 C19 C17D 35.2(3)
C19 C20 C1 118.9(2)
C19 C20 C39 120.3(2)
C1 C20 C39 120.8(2)
C26 C21 C22 118.6(2)
C26 C21 C5 121.60(19)
C22 C21 C5 119.76(19)
C23 C22 C21 120.7(2)
C23 C22 H22 119.7
C21 C22 H22 119.7
C24 C23 C22 120.0(2)
C24 C23 H23 120.0
C22 C23 H23 120.0
C23 C24 C25 120.0(2)
C23 C24 H24 120.0
C25 C24 H24 120.0
C24 C25 C26 120.5(2)
C24 C25 H25 119.7
C26 C25 H25 119.7
C25 C26 C21 120.2(2)
C25 C26 H26 119.9
C21 C26 H26 119.9
C28 C27 C32 118.3(2)
C28 C27 C10 121.3(2)
C32 C27 C10 120.4(2)
C27 C28 C29 120.6(2)
C27 C28 H28 119.7
C29 C28 H28 119.7
C30 C29 C28 120.1(2)
C30 C29 H29 119.9
C28 C29 H29 119.9
C29 C30 C31 120.0(2)
C29 C30 H30 120.0
C31 C30 H30 120.0
C30 C31 C32 120.3(2)
C30 C31 H31 119.9
C32 C31 H31 119.9
C31 C32 C27 120.7(2)
C31 C32 H32 119.6
C27 C32 H32 119.6
C38 C33 C34 118.7(2)
C38 C33 C15 120.73(19)
C34 C33 C15 120.57(19)
C35 C34 C33 120.2(2)
C35 C34 H34 119.9
C33 C34 H34 119.9
C36 C35 C34 120.5(2)
C36 C35 H35 119.7
C34 C35 H35 119.7
C35 C36 C37 119.6(2)
C35 C36 H36 120.2
C37 C36 H36 120.2
C38 C37 C36 120.0(2)
C38 C37 H37 120.0
C36 C37 H37 120.0
C37 C38 C33 121.0(2)
C37 C38 H38 119.5
C33 C38 H38 119.5
C40 C39 C44 118.5(2)
C40 C39 C20 120.6(2)
C44 C39 C20 120.9(2)
C39 C40 C41 120.3(3)
C39 C40 H40 119.9
C41 C40 H40 119.9
C42 C41 C40 120.7(3)
C42 C41 H41 119.7
C40 C41 H41 119.7
C41 C42 C43 119.6(3)
C41 C42 H42 120.2
C43 C42 H42 120.2
C42 C43 C44 120.1(3)
C42 C43 H43 120.0
C44 C43 H43 120.0
C43 C44 C39 120.9(2)
C43 C44 H44 119.6
C39 C44 H44 119.6

loop_
_geom_bond_atom_site_label_1
_geom_bond_atom_site_label_2
_geom_bond_distance
Ni1 N4 1.877(2)
Ni1 N3 1.922(2)
Ni1 N2 1.9239(18)
Ni1 N1 1.9305(19)
N1 C1 1.381(3)
N1 C4 1.383(3)
N1 C2D 1.876(18)
N2 C6 1.381(3)
N2 C9 1.390(3)
N3 C14 1.378(3)
N3 C11 1.390(3)
N3 C12D 1.844(13)
N4 C19 1.383(3)
N4 C16 1.389(3)
N4 C17D 1.950(5)
C1 C20 1.399(3)
C1 C2 1.448(4)
C1 C2D 1.46(2)
C2 C3 1.362(5)
C2 H2 0.9500
C3 C4 1.447(4)
C3 H3 0.9500
O3D C2D 1.08(2)
C2D C4 1.52(2)
C4 C5 1.381(3)
C5 C6 1.399(3)
C5 C21 1.494(3)
C6 C7 1.436(3)
C7 C8 1.344(3)
C7 H7 0.9500
C8 C9 1.433(3)
C8 H8 0.9500
C9 C10 1.398(3)
C10 C11 1.377(3)
C10 C27 1.495(3)
C11 C12D 1.460(16)
C11 C12 1.469(4)
C12 C13 1.375(6)
C12 H12 0.9500
C13 C14 1.471(4)
C13 H13 0.9500
O13D C12D 1.109(16)
C12D C14 1.465(15)
C14 C15 1.398(3)
C15 C16 1.373(3)
C15 C33 1.494(3)
C16 C17D 1.459(6)
C16 C17 1.552(8)
C17 C18 1.358(10)
C17 H17 0.9500
C18 C19 1.508(6)
C18 H18 0.9500
C17D O18D 1.188(6)
C17D C19 1.512(6)
C19 C20 1.368(3)
C20 C39 1.492(3)
C21 C26 1.393(3)
C21 C22 1.397(3)
C22 C23 1.388(3)
C22 H22 0.9500
C23 C24 1.379(3)
C23 H23 0.9500
C24 C25 1.380(3)
C24 H24 0.9500
C25 C26 1.386(3)
C25 H25 0.9500
C26 H26 0.9500
C27 C28 1.388(3)
C27 C32 1.391(3)
C28 C29 1.393(4)
C28 H28 0.9500
C29 C30 1.371(4)
C29 H29 0.9500
C30 C31 1.372(4)
C30 H30 0.9500
C31 C32 1.386(3)
C31 H31 0.9500
C32 H32 0.9500
C33 C38 1.392(3)
C33 C34 1.396(3)
C34 C35 1.395(3)
C34 H34 0.9500
C35 C36 1.378(4)
C35 H35 0.9500
C36 C37 1.392(4)
C36 H36 0.9500
C37 C38 1.383(3)
C37 H37 0.9500
C38 H38 0.9500
C39 C40 1.385(3)
C39 C44 1.387(3)
C40 C41 1.391(4)
C40 H40 0.9500
C41 C42 1.369(4)
C41 H41 0.9500
C42 C43 1.378(4)
C42 H42 0.9500
C43 C44 1.386(4)
C43 H43 0.9500
C44 H44 0.9500

loop_
_geom_torsion_atom_site_label_1
_geom_torsion_atom_site_label_2
_geom_torsion_atom_site_label_3
_geom_torsion_atom_site_label_4
_geom_torsion
N4 Ni1 N1 C1 2.11(19)
N3 Ni1 N1 C1 24.6(16)
N2 Ni1 N1 C1 -175.84(18)
N4 Ni1 N1 C4 -179.97(18)
N3 Ni1 N1 C4 -157.5(14)
N2 Ni1 N1 C4 2.08(18)
N4 Ni1 N1 C2D -86(22)
N3 Ni1 N1 C2D -63(22)
N2 Ni1 N1 C2D 96(22)
N4 Ni1 N2 C6 -99(2)
N3 Ni1 N2 C6 176.71(18)
N1 Ni1 N2 C6 -2.25(18)
N4 Ni1 N2 C9 86(2)
N3 Ni1 N2 C9 2.17(18)
N1 Ni1 N2 C9 -176.79(18)
N4 Ni1 N3 C14 -0.25(18)
N2 Ni1 N3 C14 177.70(18)
N1 Ni1 N3 C14 -22.7(16)
N4 Ni1 N3 C11 177.96(18)
N2 Ni1 N3 C11 -4.09(18)
N1 Ni1 N3 C11 155.5(14)
N4 Ni1 N3 C12D 127(20)
N2 Ni1 N3 C12D -55(20)
N1 Ni1 N3 C12D 105(20)
N3 Ni1 N4 C19 177.69(19)
N2 Ni1 N4 C19 94(2)
N1 Ni1 N4 C19 -3.45(19)
N3 Ni1 N4 C16 6.25(19)
N2 Ni1 N4 C16 -78(2)
N1 Ni1 N4 C16 -174.89(19)
N3 Ni1 N4 C17D 79(3)
N2 Ni1 N4 C17D -5(4)
N1 Ni1 N4 C17D -102(3)
C4 N1 C1 C20 -179.6(2)
C2D N1 C1 C20 176.4(7)
Ni1 N1 C1 C20 -1.3(3)
C4 N1 C1 C2 -1.0(2)
C2D N1 C1 C2 -4.9(7)
Ni1 N1 C1 C2 177.33(16)
C4 N1 C1 C2D 4.0(7)
Ni1 N1 C1 C2D -177.7(6)
N1 C1 C2 C3 0.5(3)
C20 C1 C2 C3 179.3(2)
C2D C1 C2 C3 -9.4(13)
C1 C2 C3 C4 0.1(3)
N1 C1 C2D O3D -176(2)
C20 C1 C2D O3D 10(3)
C2 C1 C2D O3D -5.5(14)
N1 C1 C2D C4 -3.5(6)
C20 C1 C2D C4 -177.3(7)
C2 C1 C2D C4 167.2(18)
C20 C1 C2D N1 -173.8(12)
C2 C1 C2D N1 170.7(12)
C1 N1 C2D O3D 151(18)
C4 N1 C2D O3D -24(18)
Ni1 N1 C2D O3D -120(19)
C4 N1 C2D C1 -175.2(8)
Ni1 N1 C2D C1 89(22)
C1 N1 C2D C4 175.2(8)
Ni1 N1 C2D C4 -96(22)
C1 N1 C4 C5 177.8(2)
C2D N1 C4 C5 -178.4(7)
Ni1 N1 C4 C5 -0.5(3)
C1 N1 C4 C3 1.1(2)
C2D N1 C4 C3 4.9(6)
Ni1 N1 C4 C3 -177.30(16)
C1 N1 C4 C2D -3.8(6)
Ni1 N1 C4 C2D 177.8(6)
C2 C3 C4 C5 -177.7(2)
C2 C3 C4 N1 -0.8(3)
C2 C3 C4 C2D 8.3(11)
O3D C2D C4 C5 -6(3)
C1 C2D C4 C5 -179.5(7)
N1 C2D C4 C5 177.0(12)
O3D C2D C4 N1 177.2(19)
C1 C2D C4 N1 3.5(6)
O3D C2D C4 C3 5.8(11)
C1 C2D C4 C3 -167.9(16)
N1 C2D C4 C3 -171.4(11)
N1 C4 C5 C6 -1.7(3)
C3 C4 C5 C6 174.7(2)
C2D C4 C5 C6 -178.1(14)
N1 C4 C5 C21 176.55(19)
C3 C4 C5 C21 -7.0(3)
C2D C4 C5 C21 0.2(15)
C9 N2 C6 C5 176.5(2)
Ni1 N2 C6 C5 0.9(3)
C9 N2 C6 C7 -0.1(2)
Ni1 N2 C6 C7 -175.70(15)
C4 C5 C6 N2 1.6(3)
C21 C5 C6 N2 -176.71(19)
C4 C5 C6 C7 177.7(2)
C21 C5 C6 C7 -0.6(3)
N2 C6 C7 C8 0.3(3)
C5 C6 C7 C8 -176.3(2)
C6 C7 C8 C9 -0.4(3)
C6 N2 C9 C10 -176.7(2)
Ni1 N2 C9 C10 -1.1(3)
C6 N2 C9 C8 -0.1(2)
Ni1 N2 C9 C8 175.46(15)
C7 C8 C9 N2 0.3(3)
C7 C8 C9 C10 177.0(2)
N2 C9 C10 C11 1.0(3)
C8 C9 C10 C11 -175.2(2)
N2 C9 C10 C27 -177.48(19)
C8 C9 C10 C27 6.4(3)
C9 C10 C11 N3 -3.1(3)
C27 C10 C11 N3 175.3(2)
C9 C10 C11 C12D -174.5(9)
C27 C10 C11 C12D 4.0(10)
C9 C10 C11 C12 178.5(2)
C27 C10 C11 C12 -3.1(3)
C14 N3 C11 C10 -176.1(2)
C12D N3 C11 C10 -176.1(5)
Ni1 N3 C11 C10 5.3(3)
C14 N3 C11 C12D 0.0(4)
Ni1 N3 C11 C12D -178.6(4)
C14 N3 C11 C12 2.4(2)
C12D N3 C11 C12 2.4(4)
Ni1 N3 C11 C12 -176.19(17)
C10 C11 C12 C13 178.4(2)
N3 C11 C12 C13 -0.2(3)
C12D C11 C12 C13 4.3(7)
C11 C12 C13 C14 -2.0(3)
C10 C11 C12D O13D -10(2)
N3 C11 C12D O13D 177.3(12)
C12 C11 C12D O13D 1.4(7)
C10 C11 C12D C14 173.0(6)
N3 C11 C12D C14 0.0(4)
C12 C11 C12D C14 -175.9(11)
C10 C11 C12D N3 172.9(9)
C12 C11 C12D N3 -175.9(7)
C14 N3 C12D O13D 88(49)
C11 N3 C12D O13D -92(49)
Ni1 N3 C12D O13D -41(67)
C14 N3 C12D C11 180.0(5)
Ni1 N3 C12D C11 51(20)
C11 N3 C12D C14 -180.0(5)
Ni1 N3 C12D C14 -129(20)
C11 N3 C14 C15 175.6(2)
C12D N3 C14 C15 175.6(5)
Ni1 N3 C14 C15 -5.8(3)
C11 N3 C14 C12D 0.0(4)
Ni1 N3 C14 C12D 178.6(4)
C11 N3 C14 C13 -3.7(2)
C12D N3 C14 C13 -3.7(4)
Ni1 N3 C14 C13 174.84(17)
O13D C12D C14 N3 -177.3(12)
C11 C12D C14 N3 0.0(4)
O13D C12D C14 C15 10.4(19)
C11 C12D C14 C15 -172.4(5)
N3 C12D C14 C15 -172.3(8)
O13D C12D C14 C13 -3.8(7)
C11 C12D C14 C13 173.4(11)
N3 C12D C14 C13 173.4(8)
C12 C13 C14 N3 3.8(3)
C12 C13 C14 C15 -175.6(2)
C12 C13 C14 C12D -3.2(8)
N3 C14 C15 C16 6.5(3)
C12D C14 C15 C16 177.1(9)
C13 C14 C15 C16 -174.2(2)
N3 C14 C15 C33 -172.58(19)
C12D C14 C15 C33 -2.0(10)
C13 C14 C15 C33 6.7(3)
C14 C15 C16 N4 -0.2(3)
C33 C15 C16 N4 178.92(19)
C14 C15 C16 C17D 178.3(4)
C33 C15 C16 C17D -2.7(5)
C14 C15 C16 C17 -174.8(3)
C33 C15 C16 C17 4.2(4)
C19 N4 C16 C15 179.5(2)
Ni1 N4 C16 C15 -7.1(3)
C17D N4 C16 C15 179.1(3)
C19 N4 C16 C17D 0.3(2)
Ni1 N4 C16 C17D 173.7(2)
C19 N4 C16 C17 -5.5(3)
Ni1 N4 C16 C17 167.9(3)
C17D N4 C16 C17 -5.9(3)
C15 C16 C17 C18 -179.1(4)
N4 C16 C17 C18 5.6(5)
C17D C16 C17 C18 -7.3(5)
C16 C17 C18 C19 -2.5(5)
C15 C16 C17D O18D 5.7(8)
N4 C16 C17D O18D -175.5(5)
C17 C16 C17D O18D -7.3(5)
C15 C16 C17D C19 -179.0(3)
N4 C16 C17D C19 -0.3(2)
C17 C16 C17D C19 167.9(8)
C15 C16 C17D N4 -178.7(5)
C17 C16 C17D N4 168.2(7)
C19 N4 C17D O18D -76(10)
C16 N4 C17D O18D 103(10)
Ni1 N4 C17D O18D 26(12)
C19 N4 C17D C16 -179.6(3)
Ni1 N4 C17D C16 -77(3)
C16 N4 C17D C19 179.6(3)
Ni1 N4 C17D C19 103(3)
C16 N4 C19 C20 177.7(2)
Ni1 N4 C19 C20 4.3(3)
C17D N4 C19 C20 178.0(3)
C16 N4 C19 C18 4.2(3)
Ni1 N4 C19 C18 -169.2(3)
C17D N4 C19 C18 4.5(3)
C16 N4 C19 C17D -0.3(2)
Ni1 N4 C19 C17D -173.7(2)
C17 C18 C19 C20 -175.3(4)
C17 C18 C19 N4 -1.0(5)
C17 C18 C19 C17D 6.8(4)
O18D C17D C19 C20 -1.3(8)
C16 C17D C19 C20 -176.6(4)
N4 C17D C19 C20 -176.9(5)
O18D C17D C19 N4 175.6(5)
C16 C17D C19 N4 0.3(2)
O18D C17D C19 C18 2.5(5)
C16 C17D C19 C18 -172.8(5)
N4 C17D C19 C18 -173.1(4)
N4 C19 C20 C1 -2.2(3)
C18 C19 C20 C1 171.6(3)
C17D C19 C20 C1 173.9(4)
N4 C19 C20 C39 178.7(2)
C18 C19 C20 C39 -7.5(4)
C17D C19 C20 C39 -5.1(6)
N1 C1 C20 C19 0.8(3)
C2 C1 C20 C19 -177.7(2)
C2D C1 C20 C19 173.3(14)
N1 C1 C20 C39 179.9(2)
C2 C1 C20 C39 1.4(3)
C2D C1 C20 C39 -7.7(14)
C4 C5 C21 C26 113.6(2)
C6 C5 C21 C26 -68.0(3)
C4 C5 C21 C22 -65.7(3)
C6 C5 C21 C22 112.7(2)
C26 C21 C22 C23 0.4(3)
C5 C21 C22 C23 179.8(2)
C21 C22 C23 C24 -0.1(3)
C22 C23 C24 C25 -0.2(4)
C23 C24 C25 C26 0.2(4)
C24 C25 C26 C21 0.2(4)
C22 C21 C26 C25 -0.4(3)
C5 C21 C26 C25 -179.8(2)
C11 C10 C27 C28 64.1(3)
C9 C10 C27 C28 -117.4(3)
C11 C10 C27 C32 -115.2(3)
C9 C10 C27 C32 63.3(3)
C32 C27 C28 C29 1.6(4)
C10 C27 C28 C29 -177.7(2)
C27 C28 C29 C30 -0.1(4)
C28 C29 C30 C31 -1.2(5)
C29 C30 C31 C32 0.9(5)
C30 C31 C32 C27 0.7(4)
C28 C27 C32 C31 -2.0(4)
C10 C27 C32 C31 177.4(2)
C16 C15 C33 C38 47.1(3)
C14 C15 C33 C38 -133.9(2)
C16 C15 C33 C34 -131.5(2)
C14 C15 C33 C34 47.6(3)
C38 C33 C34 C35 0.6(3)
C15 C33 C34 C35 179.2(2)
C33 C34 C35 C36 -0.6(3)
C34 C35 C36 C37 0.0(4)
C35 C36 C37 C38 0.5(4)
C36 C37 C38 C33 -0.5(4)
C34 C33 C38 C37 -0.1(3)
C15 C33 C38 C37 -178.7(2)
C19 C20 C39 C40 -59.7(4)
C1 C20 C39 C40 121.2(3)
C19 C20 C39 C44 119.9(3)
C1 C20 C39 C44 -59.1(3)
C44 C39 C40 C41 1.2(5)
C20 C39 C40 C41 -179.1(3)
C39 C40 C41 C42 -1.0(6)
C40 C41 C42 C43 0.5(6)
C41 C42 C43 C44 -0.2(5)
C42 C43 C44 C39 0.5(4)
C40 C39 C44 C43 -1.0(4)
C20 C39 C44 C43 179.4(2)
